data_1530525
loop_
_publ_author_name
'Oyetola, A.'
'Verbaere, A.'
'Guyomard, D.'
'Piffard, Y.'

_publ_section_title
;
 Bi(III)05 Sb(V)1.5 (P O4)3: A new type of M2 (X O4)3 framework related to
 garnet and Nasicon
;
_journal_name_full 'Journal of Solid State Chemistry'
_journal_page_first 102
_journal_page_last 111
_journal_volume 77
_journal_year 1988
_chemical_formula_sum 'Bi0.5 O12 P3 Sb1.5'
_chemical_name_systematic 'Bi0.5 Sb1.5 (P O4)3'
_space_group_IT_number 148
_symmetry_space_group_name_Hall '-R 3'
_symmetry_space_group_name_H-M 'R -3 :H'
_cell_angle_alpha 90
_cell_angle_beta 90
_cell_angle_gamma 120
_cell_formula_units_Z 24
_cell_length_a 17.034
_cell_length_b 17.034
_cell_length_c 21.26
_cell_volume 5342.287
_citation_journal_id_ASTM JSSCBI
_cod_data_source_file Oyetola_JSSCBI_1988_1674.cif
_cod_data_source_block Bi0.5O12P3Sb1.5
_cod_database_code 1530525

loop_
_symmetry_equiv_pos_as_xyz
x,y,z
-y,x-y,z
-x+y,-x,z
-x,-y,-z
y,-x+y,-z
x-y,x,-z
x+2/3,y+1/3,z+1/3
-y+2/3,x-y+1/3,z+1/3
-x+y+2/3,-x+1/3,z+1/3
-x+2/3,-y+1/3,-z+1/3
y+2/3,-x+y+1/3,-z+1/3
x-y+2/3,x+1/3,-z+1/3
x+1/3,y+2/3,z+2/3
-y+1/3,x-y+2/3,z+2/3
-x+y+1/3,-x+2/3,z+2/3
-x+1/3,-y+2/3,-z+2/3
y+1/3,-x+y+2/3,-z+2/3
x-y+1/3,x+2/3,-z+2/3

loop_
_atom_site_label
_atom_site_type_symbol
_atom_site_fract_x
_atom_site_fract_y
_atom_site_fract_z
_atom_site_occupancy
_atom_site_U_iso_or_equiv
P2 P+5 0.0247 0.1783 0.2063 1 0.0
P3 P+5 0.1479 0.1226 0.3892 1 0.0
O9 O-2 0.2983 0.1602 0.0799 1 0.0
P4 P+5 0.0554 0.2254 0.958 1 0.0
P1 P+5 0.3403 0.0393 0.7899 1 0.0
Bi2 Bi+3 0.5 0 0 1 0.0
O2 O-2 0.0956 0.3693 0.1306 1 0.0
Bi1 Bi+3 0 0 0.0079 0.5 0.0
Sb1 Sb+5 0 0 0.5 1 0.0
Sb2 Sb+5 0 0 0.28181 1 0.0
O3 O-2 0.202 0.4683 0.2796 1 0.0
O12 O-2 0.3071 0.2627 0.1793 1 0.0
Sb4 Sb+5 0.5098 0.02409 0.23722 1 0.0
O4 O-2 0.262 0.4075 0.6404 1 0.0
Sb3 Sb+5 0.5 0 0.5 1 0.0
O14 O-2 0.228 0.2585 0.0627 1 0.0
O7 O-2 0.0246 0.4546 0.1632 1 0.0
O11 O-2 0.2594 0.4657 0.5248 1 0.0
O16 O-2 0.1342 0.0899 0.0517 1 0.0
O8 O-2 0.2356 0.4164 0.0503 1 0.0
O1 O-2 0.1093 0.0579 0.3329 1 0.0
O6 O-2 0.0465 0.1051 0.2283 1 0.0
O13 O-2 0.2098 0.0781 0.1932 1 0.0
O10 O-2 0.2549 0.1964 0.7493 1 0.0
O15 O-2 0.3219 0.0487 0.7242 1 0.0
O5 O-2 0.0438 0.1098 0.5503 1 0.0
